data_4032416
loop_
_publ_author_name
'Yan, Qiao'
'Gin, Emma'
'Wasinska-Kalwa, Malgorzata'
'Banwell, Martin G.'
'Carr, Paul D.'

_publ_section_title
;
 A Palladium-Catalyzed Ullmann Cross-Coupling/Reductive Cyclization Route
 to the Carbazole Natural Products 3-Methyl-9H-carbazole, Glycoborine,
 Glycozoline, Clauszoline K, Mukonine, and Karapinchamine A.
;
_journal_issue 8
_journal_name_full 'The Journal of organic chemistry'
_journal_page_first 4148
_journal_page_last 4159
_journal_paper_doi 10.1021/acs.joc.7b00044
_journal_volume 82
_journal_year 2017
_chemical_formula_moiety 'C15 H13 N1 O3'
_chemical_formula_sum 'C15 H13 N O3'
_chemical_formula_weight 255.27
_space_group_IT_number 15
_symmetry_cell_setting monoclinic
_symmetry_space_group_name_Hall '-C 2yc'
_symmetry_space_group_name_H-M 'C 1 2/c 1'
_atom_sites_solution_hydrogens difmap
_atom_sites_solution_primary direct
_audit_creation_date 2016-08-03
_audit_creation_method CRYSTALS_ver_14.43
_audit_update_record
;
2016-08-03 # Formatted by publCIF

;
_cell_angle_alpha 90
_cell_angle_beta 91.7342(13)
_cell_angle_gamma 90
_cell_formula_units_Z 8
_cell_length_a 15.7767(2)
_cell_length_b 9.46290(10)
_cell_length_c 16.1402(2)
_cell_measurement_reflns_used 19027
_cell_measurement_temperature 150
_cell_measurement_theta_max 30
_cell_measurement_theta_min 4
_cell_volume 2408.52(5)
_computing_cell_refinement
; 
 CrysAlisPro, Agilent Technologies, (2013), Yarnton, England 
;
_computing_data_collection 'SuperNova, (Agilent Technologies)'
_computing_data_reduction
; 
 CrysAlisPro, Agilent Technologies, (2013), Yarnton, England 
;
_computing_molecular_graphics 'PLATON (Spek, 2009)'
_computing_publication_material 'CRYSTALS (Betteridge et al., 2003)'
_computing_structure_refinement 'CRYSTALS (Betteridge et al., 2003)'
_computing_structure_solution 'SIR92 (Altomare et al., 1994)'
_diffrn_ambient_temperature 150
_diffrn_measured_fraction_theta_full 0.995
_diffrn_measured_fraction_theta_max 0.950
_diffrn_measurement_device Area
_diffrn_measurement_device_type 'Oxford Diffraction SuperNova'
_diffrn_measurement_method \w
_diffrn_radiation_monochromator graphite
_diffrn_radiation_source MoK\a
_diffrn_radiation_type 'Mo K\a'
_diffrn_radiation_wavelength 0.71073
_diffrn_reflns_av_R_equivalents 0.028
_diffrn_reflns_limit_h_max 21
_diffrn_reflns_limit_h_min -21
_diffrn_reflns_limit_k_max 13
_diffrn_reflns_limit_k_min -13
_diffrn_reflns_limit_l_max 22
_diffrn_reflns_limit_l_min -22
_diffrn_reflns_number 41310
_diffrn_reflns_theta_full 25.932
_diffrn_reflns_theta_max 29.806
_diffrn_reflns_theta_min 3.534
_diffrn_standards_number 0
_exptl_absorpt_coefficient_mu 0.099
_exptl_absorpt_correction_T_max 0.98
_exptl_absorpt_correction_T_min 0.94
_exptl_absorpt_correction_type multi-scan
_exptl_absorpt_process_details
; 
 CrysAlisPro, Agilent Technologies, (2013), Yarnton, England 
;
_exptl_crystal_colour yellow
_exptl_crystal_density_diffrn 1.408
_exptl_crystal_density_method 'not measured'
_exptl_crystal_description block
_exptl_crystal_F_000 1072
_exptl_crystal_size_max 0.316
_exptl_crystal_size_mid 0.240
_exptl_crystal_size_min 0.156
_refine_diff_density_max 0.37
_refine_diff_density_min -0.24
_refine_ls_extinction_coef 35(3)
_refine_ls_extinction_method 'Larson (1970), Equation 22'
_refine_ls_goodness_of_fit_ref 1.0000
_refine_ls_hydrogen_treatment constr
_refine_ls_matrix_type full
_refine_ls_number_parameters 173
_refine_ls_number_reflns 3284
_refine_ls_number_restraints 0
_refine_ls_R_factor_all 0.0466
_refine_ls_R_factor_gt 0.0389
_refine_ls_shift/su_max 0.0003557
_refine_ls_shift/su_mean 0.0000395
_refine_ls_structure_factor_coef Fsqd
_refine_ls_weighting_details
;
 Method= Quasi-Unit weights 
 W = 1.0 or 1./2F 
;
_refine_ls_weighting_scheme calc
_refine_ls_wR_factor_all 0.0767
_refine_ls_wR_factor_gt 0.0687
_refine_ls_wR_factor_ref 0.0767
_reflns_limit_h_max 21
_reflns_limit_h_min -21
_reflns_limit_k_max 13
_reflns_limit_k_min 0
_reflns_limit_l_max 22
_reflns_limit_l_min 0
_reflns_number_gt 2869
_reflns_number_total 3284
_reflns_threshold_expression I>2.0\s(I)
_oxford_diffrn_Wilson_B_factor 1.80
_oxford_diffrn_Wilson_scale 0.12
_oxford_refine_ls_r_factor_ref 0.0466
_oxford_refine_ls_scale 3.01(2)
_oxford_reflns_number_all 3284
_oxford_reflns_threshold_expression_ref I>-10.0\s(I)
_oxford_structure_analysis_title 'C:\Users\PaulCarr\Desktop\ban16_ At 11:24 on'
_cod_data_source_file jo7b00044_si_006.cif
_cod_data_source_block ban16_pc15x
_cod_depositor_comments 'Adding full bibliography for 4032415--4032418.cif.'
_cod_original_sg_symbol_Hall 'C 2yc'
_cod_original_sg_symbol_H-M 'C 1 2/c 1 '
_cod_original_formula_sum 'C15 H13 N1 O3'
_cod_database_code 4032416
_publcif_datablock.id {78e02a25-8d4d-4b4e-9f57-84bd9febe598}

loop_
_symmetry_equiv_pos_as_xyz
x,y,z
-x,-y,-z
x+1/2,y+1/2,z
-x+1/2,-y+1/2,-z
-x,y,-z+1/2
x,-y,z+1/2
-x+1/2,y+1/2,-z+1/2
x+1/2,-y+1/2,z+1/2

loop_
_atom_site_label
_atom_site_type_symbol
_atom_site_fract_x
_atom_site_fract_y
_atom_site_fract_z
_atom_site_U_iso_or_equiv
_atom_site_occupancy
_atom_site_adp_type
_atom_site_refinement_flags_posn
O1 O 0.40860(5) 0.50080(10) 0.40638(6) 0.0259 1.0000 Uani .
O2 O 0.12656(6) 0.27028(11) 0.38816(6) 0.0300 1.0000 Uani .
O3 O 0.05565(6) 0.32775(11) 0.50205(6) 0.0298 1.0000 Uani .
N1 N 0.39465(6) 0.68504(11) 0.54550(6) 0.0209 1.0000 Uani .
C1 C 0.28244(7) 0.70537(12) 0.63040(7) 0.0192 1.0000 Uani .
C2 C 0.23968(8) 0.76026(13) 0.69796(7) 0.0234 1.0000 Uani .
C3 C 0.27931(9) 0.86235(14) 0.74684(8) 0.0263 1.0000 Uani .
C4 C 0.36084(9) 0.91027(14) 0.72924(8) 0.0267 1.0000 Uani .
C5 C 0.40500(8) 0.85741(13) 0.66325(8) 0.0243 1.0000 Uani .
C6 C 0.36474(7) 0.75480(13) 0.61414(7) 0.0202 1.0000 Uani .
C7 C 0.33298(7) 0.59295(12) 0.51688(7) 0.0186 1.0000 Uani .
C8 C 0.33550(7) 0.50000(13) 0.44957(7) 0.0193 1.0000 Uani .
C9 C 0.41340(8) 0.40151(14) 0.33999(8) 0.0263 1.0000 Uani .
C10 C 0.26549(7) 0.41722(12) 0.43197(7) 0.0194 1.0000 Uani .
C11 C 0.19327(7) 0.42638(13) 0.48152(7) 0.0190 1.0000 Uani .
C12 C 0.11824(7) 0.33844(13) 0.46046(7) 0.0217 1.0000 Uani .
C13 C 0.05762(9) 0.17875(18) 0.36400(10) 0.0380 1.0000 Uani .
C14 C 0.19077(7) 0.51662(13) 0.54887(7) 0.0194 1.0000 Uani .
C15 C 0.26162(7) 0.60097(12) 0.56724(7) 0.0182 1.0000 Uani .
H21 H 0.1832 0.7279 0.7093 0.0280 1.0000 Uiso R
H31 H 0.2507 0.9006 0.7938 0.0306 1.0000 Uiso R
H41 H 0.3868 0.9816 0.7636 0.0310 1.0000 Uiso R
H51 H 0.4606 0.8905 0.6510 0.0294 1.0000 Uiso R
H92 H 0.4706 0.4092 0.3185 0.0378 1.0000 Uiso R
H91 H 0.4049 0.3037 0.3607 0.0380 1.0000 Uiso R
H93 H 0.3704 0.4227 0.2960 0.0376 1.0000 Uiso R
H101 H 0.2653 0.3533 0.3863 0.0231 1.0000 Uiso R
H131 H 0.0720 0.1361 0.3106 0.0566 1.0000 Uiso R
H133 H 0.0493 0.1045 0.4064 0.0554 1.0000 Uiso R
H132 H 0.0052 0.2352 0.3571 0.0549 1.0000 Uiso R
H141 H 0.1410 0.5221 0.5805 0.0235 1.0000 Uiso R
H11 H 0.4430 0.7031 0.5209 0.0262 1.0000 Uiso R

loop_
_atom_site_aniso_label
_atom_site_aniso_U_11
_atom_site_aniso_U_22
_atom_site_aniso_U_33
_atom_site_aniso_U_23
_atom_site_aniso_U_13
_atom_site_aniso_U_12
O1 0.0204(4) 0.0303(5) 0.0275(4) -0.0115(4) 0.0085(3) -0.0083(4)
O2 0.0275(5) 0.0357(5) 0.0271(5) -0.0072(4) 0.0036(4) -0.0160(4)
O3 0.0216(4) 0.0354(5) 0.0326(5) -0.0014(4) 0.0061(4) -0.0088(4)
N1 0.0189(5) 0.0230(5) 0.0209(5) -0.0047(4) 0.0023(4) -0.0034(4)
C1 0.0217(5) 0.0196(5) 0.0163(5) 0.0012(4) 0.0002(4) 0.0016(4)
C2 0.0260(6) 0.0241(6) 0.0204(5) 0.0007(5) 0.0024(4) 0.0038(5)
C3 0.0345(7) 0.0260(6) 0.0185(5) -0.0022(5) 0.0006(5) 0.0064(5)
C4 0.0350(7) 0.0222(6) 0.0225(6) -0.0040(5) -0.0060(5) 0.0020(5)
C5 0.0256(6) 0.0226(6) 0.0243(6) -0.0021(5) -0.0034(5) -0.0010(5)
C6 0.0222(5) 0.0194(5) 0.0188(5) -0.0001(4) -0.0011(4) 0.0017(4)
C7 0.0180(5) 0.0189(5) 0.0190(5) 0.0001(4) 0.0006(4) -0.0019(4)
C8 0.0180(5) 0.0214(5) 0.0185(5) -0.0010(4) 0.0039(4) -0.0027(4)
C9 0.0250(6) 0.0309(7) 0.0234(6) -0.0088(5) 0.0066(5) -0.0043(5)
C10 0.0202(5) 0.0198(5) 0.0183(5) -0.0008(4) 0.0025(4) -0.0031(4)
C11 0.0176(5) 0.0204(5) 0.0191(5) 0.0028(4) 0.0005(4) -0.0037(4)
C12 0.0200(5) 0.0225(6) 0.0225(5) 0.0029(5) 0.0007(4) -0.0044(4)
C13 0.0332(7) 0.0429(9) 0.0377(8) -0.0086(7) -0.0007(6) -0.0199(6)
C14 0.0177(5) 0.0224(5) 0.0182(5) 0.0028(4) 0.0028(4) -0.0010(4)
C15 0.0196(5) 0.0187(5) 0.0163(5) 0.0012(4) 0.0007(4) 0.0006(4)

loop_
_atom_type_symbol
_atom_type_scat_dispersion_real
_atom_type_scat_dispersion_imag
_atom_type_scat_Cromer_Mann_a1
_atom_type_scat_Cromer_Mann_b1
_atom_type_scat_Cromer_Mann_a2
_atom_type_scat_Cromer_Mann_b2
_atom_type_scat_Cromer_Mann_a3
_atom_type_scat_Cromer_Mann_b3
_atom_type_scat_Cromer_Mann_a4
_atom_type_scat_Cromer_Mann_b4
_atom_type_scat_Cromer_Mann_c
_atom_type_scat_source
C 0.0033 0.0016 2.3100 20.8439 1.0200 10.2075 1.5886 0.5687 0.8650 51.6512 0.2156 'International Tables Vol C 4.2.6.8 and 6.1.1.4'
H 0.0000 0.0000 0.4930 10.5109 0.3229 26.1257 0.1402 3.1424 0.0408 57.7998 0.0030 'International Tables Vol C 4.2.6.8 and 6.1.1.4'
N 0.0061 0.0033 12.2126 0.0057 3.1322 9.8933 2.0125 28.9975 1.1663 0.5826 -11.5290 'International Tables Vol C 4.2.6.8 and 6.1.1.4'
O 0.0106 0.0060 3.0485 13.2771 2.2868 5.7011 1.5463 0.3239 0.8670 32.9089 0.2508 'International Tables Vol C 4.2.6.8 and 6.1.1.4'

loop_
_geom_angle_atom_site_label_1
_geom_angle_atom_site_label_2
_geom_angle_atom_site_label_3
_geom_angle
_geom_angle_publ_flag
C8 O1 C9 116.36(9) yes
C12 O2 C13 115.64(10) yes
C6 N1 C7 108.42(10) yes
C6 N1 H11 125.8 no
C7 N1 H11 125.5 no
C2 C1 C6 119.31(11) yes
C2 C1 C15 134.14(11) yes
C6 C1 C15 106.56(10) yes
C1 C2 C3 118.88(12) yes
C1 C2 H21 120.0 no
C3 C2 H21 121.1 no
C2 C3 C4 120.79(11) yes
C2 C3 H31 119.7 no
C4 C3 H31 119.5 no
C3 C4 C5 121.72(12) yes
C3 C4 H41 119.4 no
C5 C4 H41 118.9 no
C4 C5 C6 117.25(12) yes
C4 C5 H51 121.8 no
C6 C5 H51 120.9 no
C1 C6 C5 122.05(11) yes
C1 C6 N1 109.17(10) yes
C5 C6 N1 128.79(11) yes
N1 C7 C8 128.50(10) yes
N1 C7 C15 109.95(10) yes
C8 C7 C15 121.55(10) yes
C7 C8 O1 115.92(10) yes
C7 C8 C10 118.45(10) yes
O1 C8 C10 125.63(10) yes
O1 C9 H92 106.7 no
O1 C9 H91 110.4 no
H92 C9 H91 108.8 no
O1 C9 H93 110.8 no
H92 C9 H93 110.6 no
H91 C9 H93 109.5 no
C8 C10 C11 120.22(11) yes
C8 C10 H101 120.3 no
C11 C10 H101 119.5 no
C10 C11 C12 119.25(11) yes
C10 C11 C14 121.65(10) yes
C12 C11 C14 119.10(10) yes
C11 C12 O2 111.81(10) yes
C11 C12 O3 125.34(11) yes
O2 C12 O3 122.85(11) yes
O2 C13 H131 107.0 no
O2 C13 H133 110.8 no
H131 C13 H133 110.7 no
O2 C13 H132 109.3 no
H131 C13 H132 109.6 no
H133 C13 H132 109.4 no
C11 C14 C15 118.50(10) yes
C11 C14 H141 119.9 no
C15 C14 H141 121.6 no
C1 C15 C7 105.90(10) yes
C1 C15 C14 134.48(11) yes
C7 C15 C14 119.61(10) yes

loop_
_geom_bond_atom_site_label_1
_geom_bond_atom_site_label_2
_geom_bond_distance
_geom_bond_publ_flag
O1 C8 1.3655(13) yes
O1 C9 1.4288(14) yes
O2 C12 1.3432(15) yes
O2 C13 1.4351(15) yes
O3 C12 1.2150(14) yes
N1 C6 1.3847(15) yes
N1 C7 1.3757(14) yes
N1 H11 0.887 no
C1 C2 1.3993(16) yes
C1 C6 1.4122(16) yes
C1 C15 1.4502(16) yes
C2 C3 1.3845(18) yes
C2 H21 0.964 no
C3 C4 1.4010(19) yes
C3 H31 0.964 no
C4 C5 1.3839(18) yes
C4 H41 0.958 no
C5 C6 1.3943(16) yes
C5 H51 0.958 no
C7 C8 1.3992(16) yes
C7 C15 1.4105(15) yes
C8 C10 1.3767(15) yes
C9 H92 0.980 no
C9 H91 0.995 no
C9 H93 0.988 no
C10 C11 1.4144(15) yes
C10 H101 0.953 no
C11 C12 1.4782(16) yes
C11 C14 1.3838(16) yes
C13 H131 0.985 no
C13 H133 0.993 no
C13 H132 0.988 no
C14 C15 1.3980(16) yes
C14 H141 0.951 no

loop_
_geom_hbond_atom_site_label_D
_geom_hbond_atom_site_label_H
_geom_hbond_atom_site_label_A
_geom_hbond_site_symmetry_A
_geom_hbond_angle_DHA
_geom_hbond_distance_DH
_geom_hbond_distance_HA
_geom_hbond_distance_DA
_geom_hbond_publ_flag
C9 H91 O3 4_556 134.51(4) 0.995 2.599 3.3718(17) yes
N1 H11 O3 3_555 152.85(4) 0.887 2.162 2.9791(17) yes

loop_
_publcif_info_datablock.id
_publcif_info_datablock.publ_exptl
_publcif_info_datablock.publ_geom
_publcif_info_datablock.structure
{78e02a25-8d4d-4b4e-9f57-84bd9febe598} y y y

loop_
_publcif_info_tables.block_id
_publcif_info_tables.reference_item
{78e02a25-8d4d-4b4e-9f57-84bd9febe598} '_geom_bond_atom_site_label_1'
{78e02a25-8d4d-4b4e-9f57-84bd9febe598} '_geom_hbond_atom_site_label_D'
